data_7112851
loop_
_publ_author_name
'Sakamoto, Naoya'
'Ikeda, Chusaku'
'Nabeshima, Tatsuya'

_publ_section_title
;
 Cation recognition and pseudorotaxane formation of tris-dipyrrin BF2
 macrocycles.
;
_journal_issue 36
_journal_name_full 'Chemical communications (Cambridge, England)'
_journal_page_first 6732
_journal_page_last 6734
_journal_paper_doi 10.1039/c0cc01717e
_journal_volume 46
_journal_year 2010
_chemical_formula_sum 'C72 H54 B3 Cl9 F6 N6 O6'
_chemical_formula_weight 1564.69
_chemical_name_systematic
;
?
;
_space_group_IT_number 14
_symmetry_cell_setting monoclinic
_symmetry_space_group_name_Hall '-P 2yn'
_symmetry_space_group_name_H-M 'P 1 21/n 1'
_atom_sites_solution_hydrogens geom
_atom_sites_solution_primary direct
_atom_sites_solution_secondary difmap
_audit_creation_method SHELXL-97
_cell_angle_alpha 90.00
_cell_angle_beta 95.87(8)
_cell_angle_gamma 90.00
_cell_formula_units_Z 4
_cell_length_a 16.94(3)
_cell_length_b 20.22(4)
_cell_length_c 20.85(5)
_cell_measurement_temperature 120(2)
_cell_volume 7104(3)
_computing_structure_refinement 'SHELXL-97 (Sheldrick, 1997)'
_computing_structure_solution 'SHELXS-97 (Sheldrick, 1990)'
_diffrn_ambient_temperature 120(2)
_diffrn_measured_fraction_theta_full 0.991
_diffrn_measured_fraction_theta_max 0.991
_diffrn_measurement_device_type 'MAC Science DIP-2030'
_diffrn_measurement_method IP
_diffrn_radiation_monochromator graphite
_diffrn_radiation_source 'fine-focus sealed tube'
_diffrn_radiation_type MoK\a
_diffrn_radiation_wavelength 0.71075
_diffrn_reflns_av_R_equivalents 0.1355
_diffrn_reflns_av_sigmaI/netI 0.2003
_diffrn_reflns_limit_h_max 20
_diffrn_reflns_limit_h_min -20
_diffrn_reflns_limit_k_max 24
_diffrn_reflns_limit_k_min -24
_diffrn_reflns_limit_l_max 24
_diffrn_reflns_limit_l_min -24
_diffrn_reflns_number 52087
_diffrn_reflns_theta_full 25.00
_diffrn_reflns_theta_max 25.00
_diffrn_reflns_theta_min 3.07
_exptl_absorpt_coefficient_mu 0.428
_exptl_absorpt_correction_T_max 0.9789
_exptl_absorpt_correction_T_min 0.8144
_exptl_absorpt_correction_type multi-scan
_exptl_absorpt_process_details scalepack
_exptl_crystal_colour purple
_exptl_crystal_density_diffrn 1.463
_exptl_crystal_density_method 'not measured'
_exptl_crystal_F_000 3192
_exptl_crystal_size_max 0.50
_exptl_crystal_size_mid 0.40
_exptl_crystal_size_min 0.05
_refine_diff_density_max 0.515
_refine_diff_density_min -0.446
_refine_diff_density_rms 0.062
_refine_ls_extinction_method none
_refine_ls_goodness_of_fit_ref 1.002
_refine_ls_hydrogen_treatment mixed
_refine_ls_matrix_type full
_refine_ls_number_parameters 1032
_refine_ls_number_reflns 12381
_refine_ls_number_restraints 44
_refine_ls_restrained_S_all 1.044
_refine_ls_R_factor_all 0.2535
_refine_ls_R_factor_gt 0.0845
_refine_ls_shift/su_max 0.005
_refine_ls_shift/su_mean 0.000
_refine_ls_structure_factor_coef Fsqd
_refine_ls_weighting_details 'calc w=1/[\s^2^(Fo^2^)+(0.0600P)^2^+0.0000P] where P=(Fo^2^+2Fc^2^)/3'
_refine_ls_weighting_scheme calc
_refine_ls_wR_factor_gt 0.1910
_refine_ls_wR_factor_ref 0.2251
_reflns_number_gt 3022
_reflns_number_total 12381
_reflns_threshold_expression >2sigma(I)
_cod_data_source_file c0cc01717e.txt
_cod_data_source_block a
_cod_original_cell_volume 7103(26)
_cod_original_sg_symbol_H-M P21/n
_cod_database_code 7112851

loop_
_symmetry_equiv_pos_as_xyz
'x, y, z'
'-x+1/2, y+1/2, -z+1/2'
'-x, -y, -z'
'x-1/2, -y-1/2, z-1/2'

loop_
_atom_site_label
_atom_site_type_symbol
_atom_site_fract_x
_atom_site_fract_y
_atom_site_fract_z
_atom_site_U_iso_or_equiv
_atom_site_adp_type
_atom_site_occupancy
_atom_site_symmetry_multiplicity
_atom_site_calc_flag
_atom_site_refinement_flags
_atom_site_disorder_assembly
_atom_site_disorder_group
B1 B 0.0839(6) -0.0751(5) 0.3869(5) 0.068(3) Uani 1 1 d . . .
F1 F 0.1444(3) -0.0315(2) 0.37758(18) 0.0883(13) Uani 1 1 d . . .
F2 F 0.0122(3) -0.0420(2) 0.37667(19) 0.0902(13) Uani 1 1 d . . .
B2 B 0.1780(7) 0.1767(5) 0.1521(5) 0.078(3) Uani 1 1 d . . .
F3 F 0.1164(3) 0.1776(2) 0.1883(2) 0.0994(15) Uani 1 1 d . . .
F4 F 0.2451(3) 0.1517(2) 0.1848(2) 0.0957(14) Uani 1 1 d . . .
B3 B 0.1820(7) 0.2716(6) 0.4834(5) 0.085(3) Uani 1 1 d . . .
F5 F 0.2563(3) 0.2396(2) 0.4757(2) 0.0965(14) Uani 1 1 d . . .
F6 F 0.1260(3) 0.2463(2) 0.4388(2) 0.0973(15) Uani 1 1 d . . .
N1 N 0.0984(4) -0.1022(4) 0.4556(3) 0.0765(19) Uani 1 1 d . . .
N2 N 0.0835(4) -0.1330(3) 0.3394(3) 0.0786(19) Uani 1 1 d . . .
N3 N 0.1562(4) 0.1299(3) 0.0925(3) 0.0736(18) Uani 1 1 d . . .
N4 N 0.1936(4) 0.2443(3) 0.1226(3) 0.0751(19) Uani 1 1 d . . .
N5 N 0.1955(3) 0.3458(3) 0.4722(3) 0.0708(17) Uani 1 1 d . A .
N6 N 0.1628(4) 0.2594(4) 0.5518(3) 0.0743(18) Uani 1 1 d . A .
C1 C 0.1187(5) -0.0709(5) 0.5119(5) 0.079(2) Uani 1 1 d . . .
C2 C 0.1275(5) -0.1154(5) 0.5643(4) 0.092(3) Uani 1 1 d . . .
H1 H 0.1421 -0.1058 0.6085 0.111 Uiso 1 1 calc R . .
C3 C 0.1101(4) -0.1753(4) 0.5366(4) 0.082(2) Uani 1 1 d . . .
H2 H 0.1109 -0.2157 0.5599 0.099 Uiso 1 1 calc R . .
C4 C 0.0906(5) -0.1706(5) 0.4692(5) 0.082(3) Uani 1 1 d . . .
C5 C 0.0777(5) -0.2174(5) 0.4208(4) 0.081(2) Uani 1 1 d . . .
C6 C 0.0735(5) -0.1988(5) 0.3588(4) 0.079(2) Uani 1 1 d . . .
C7 C 0.0554(4) -0.2353(4) 0.3028(4) 0.080(2) Uani 1 1 d . . .
H3 H 0.0463 -0.2816 0.3005 0.096 Uiso 1 1 calc R . .
C8 C 0.0529(5) -0.1919(4) 0.2506(4) 0.086(3) Uani 1 1 d . . .
H4 H 0.0412 -0.2030 0.2063 0.103 Uiso 1 1 calc R . .
C9 C 0.0709(4) -0.1292(4) 0.2756(4) 0.073(2) Uani 1 1 d . . .
C10 C 0.0788(5) -0.0712(4) 0.2363(4) 0.077(2) Uani 1 1 d . . .
C11 C 0.0191(6) -0.0539(4) 0.1893(4) 0.078(2) Uani 1 1 d . . .
O1 O -0.0517(4) -0.0882(3) 0.1822(3) 0.0939(17) Uani 1 1 d . . .
C12 C -0.1047(5) -0.0743(4) 0.2269(5) 0.129(4) Uani 1 1 d . . .
H5 H -0.0783 -0.0804 0.2706 0.194 Uiso 1 1 calc R . .
H6 H -0.1503 -0.1043 0.2202 0.194 Uiso 1 1 calc R . .
H7 H -0.1230 -0.0285 0.2215 0.194 Uiso 1 1 calc R . .
C13 C 0.0277(6) -0.0041(4) 0.1462(4) 0.077(2) Uani 1 1 d . . .
O2 O -0.0320(4) 0.0127(3) 0.0990(3) 0.0880(17) Uani 1 1 d . . .
C14 C -0.0860(6) 0.0595(5) 0.1134(5) 0.153(4) Uani 1 1 d . . .
H8 H -0.0585 0.0951 0.1386 0.229 Uiso 1 1 calc R . .
H9 H -0.1254 0.0392 0.1386 0.229 Uiso 1 1 calc R . .
H10 H -0.1127 0.0777 0.0734 0.229 Uiso 1 1 calc R . .
C15 C 0.1025(5) 0.0284(4) 0.1475(4) 0.070(2) Uani 1 1 d . . .
C16 C 0.1598(5) 0.0125(4) 0.1953(4) 0.074(2) Uani 1 1 d . . .
H11 H 0.2088 0.0357 0.1981 0.089 Uiso 1 1 calc R . .
C17 C 0.1495(5) -0.0361(4) 0.2399(4) 0.075(2) Uani 1 1 d . . .
H12 H 0.1906 -0.0456 0.2731 0.090 Uiso 1 1 calc R . .
C18 C 0.1169(4) 0.0696(4) 0.0913(4) 0.072(2) Uani 1 1 d . . .
C19 C 0.1030(4) 0.0474(4) 0.0270(4) 0.075(2) Uani 1 1 d . . .
H13 H 0.0776 0.0073 0.0130 0.090 Uiso 1 1 calc R . .
C20 C 0.1333(4) 0.0948(4) -0.0122(4) 0.077(2) Uani 1 1 d . . .
H14 H 0.1329 0.0929 -0.0577 0.092 Uiso 1 1 calc R . .
C21 C 0.1647(5) 0.1463(5) 0.0286(4) 0.070(2) Uani 1 1 d . . .
C22 C 0.1939(5) 0.2068(5) 0.0125(4) 0.078(2) Uani 1 1 d . . .
C23 C 0.2048(5) 0.2550(5) 0.0600(4) 0.073(2) Uani 1 1 d . . .
C24 C 0.2232(5) 0.3212(5) 0.0531(4) 0.087(3) Uani 1 1 d . . .
H15 H 0.2351 0.3422 0.0144 0.104 Uiso 1 1 calc R . .
C25 C 0.2213(5) 0.3508(4) 0.1121(4) 0.089(3) Uani 1 1 d . . .
H16 H 0.2302 0.3963 0.1218 0.107 Uiso 1 1 calc R . .
C26 C 0.2035(5) 0.3010(5) 0.1553(4) 0.077(2) Uani 1 1 d . . .
C27 C 0.1971(5) 0.3133(4) 0.2224(4) 0.069(2) Uani 1 1 d . A .
C28 C 0.1483(5) 0.3635(4) 0.2424(5) 0.080(2) Uani 1 1 d . . .
O3 O 0.1001(5) 0.3967(3) 0.1961(3) 0.104(2) Uani 1 1 d . . .
C29 C 0.0288(7) 0.3611(6) 0.1774(6) 0.196(6) Uani 1 1 d . . .
H17 H 0.0414 0.3207 0.1546 0.295 Uiso 1 1 calc R . .
H18 H -0.0071 0.3887 0.1489 0.295 Uiso 1 1 calc R . .
H19 H 0.0030 0.3494 0.2159 0.295 Uiso 1 1 calc R . .
C30 C 0.1538(6) 0.3828(4) 0.3055(5) 0.088(3) Uani 1 1 d D A .
O4 O 0.0999(6) 0.4295(4) 0.3237(3) 0.125(3) Uani 1 1 d D . .
C31 C 0.0332(14) 0.4144(18) 0.3444(19) 0.17(2) Uani 0.30 1 d PD A 1
H20 H 0.0420 0.3808 0.3783 0.261 Uiso 0.30 1 calc PR A 1
H21 H -0.0029 0.3969 0.3087 0.261 Uiso 0.30 1 calc PR A 1
H22 H 0.0098 0.4539 0.3620 0.261 Uiso 0.30 1 calc PR A 1
C32 C 0.0951(8) 0.4839(6) 0.2957(6) 0.125(5) Uani 0.70 1 d PD A 2
H23 H 0.0736 0.4776 0.2507 0.188 Uiso 0.70 1 calc PR A 2
H24 H 0.1480 0.5039 0.2973 0.188 Uiso 0.70 1 calc PR A 2
H25 H 0.0599 0.5132 0.3172 0.188 Uiso 0.70 1 calc PR A 2
C33 C 0.1985(5) 0.3506(4) 0.3544(4) 0.080(2) Uani 1 1 d . . .
C34 C 0.2452(5) 0.2996(4) 0.3359(4) 0.079(2) Uani 1 1 d . A .
H26 H 0.2798 0.2773 0.3675 0.094 Uiso 1 1 calc R . .
C35 C 0.2422(5) 0.2799(4) 0.2706(4) 0.076(2) Uani 1 1 d . . .
H27 H 0.2722 0.2427 0.2597 0.091 Uiso 1 1 calc R A .
C36 C 0.2065(5) 0.3800(4) 0.4168(4) 0.076(2) Uani 1 1 d . A .
C37 C 0.2221(5) 0.4448(4) 0.4335(4) 0.091(3) Uani 1 1 d . . .
H28 H 0.2339 0.4786 0.4044 0.109 Uiso 1 1 calc R A .
C38 C 0.2182(5) 0.4535(4) 0.4976(4) 0.088(3) Uani 1 1 d . A .
H29 H 0.2260 0.4937 0.5210 0.106 Uiso 1 1 calc R . .
C39 C 0.2006(5) 0.3924(5) 0.5221(4) 0.080(2) Uani 1 1 d . . .
C40 C 0.1825(5) 0.3729(5) 0.5828(4) 0.082(2) Uani 1 1 d . A .
C41 C 0.1612(5) 0.3085(4) 0.5981(4) 0.078(2) Uani 1 1 d . . .
C42 C 0.1395(5) 0.2798(5) 0.6539(4) 0.094(3) Uani 1 1 d . A .
H30 H 0.1325 0.3024 0.6928 0.113 Uiso 1 1 calc R . .
C43 C 0.1303(5) 0.2158(5) 0.6436(4) 0.095(3) Uani 1 1 d . . .
H31 H 0.1154 0.1840 0.6737 0.114 Uiso 1 1 calc R A .
C44 C 0.1461(5) 0.2035(5) 0.5818(4) 0.087(3) Uani 1 1 d . A .
C45 C 0.1462(5) 0.1388(5) 0.5530(4) 0.083(3) Uani 1 1 d . . .
C46 C 0.1973(6) 0.0900(6) 0.5852(4) 0.096(3) Uani 1 1 d . A .
O5 O 0.2509(5) 0.1076(3) 0.6351(3) 0.121(2) Uani 1 1 d . . .
C47 C 0.3138(6) 0.1516(4) 0.6199(5) 0.134(4) Uani 1 1 d . A .
H32 H 0.2953 0.1975 0.6209 0.201 Uiso 1 1 calc R . .
H33 H 0.3287 0.1413 0.5769 0.201 Uiso 1 1 calc R . .
H34 H 0.3600 0.1458 0.6518 0.201 Uiso 1 1 calc R . .
C48 C 0.1894(6) 0.0227(6) 0.5694(5) 0.095(3) Uani 1 1 d . . .
O6 O 0.2378(5) -0.0212(3) 0.6036(3) 0.119(2) Uani 1 1 d . A .
C49 C 0.3103(7) -0.0324(5) 0.5807(6) 0.150(5) Uani 1 1 d . . .
H35 H 0.3027 -0.0378 0.5337 0.225 Uiso 1 1 calc R A .
H36 H 0.3341 -0.0727 0.6004 0.225 Uiso 1 1 calc R . .
H37 H 0.3456 0.0052 0.5916 0.225 Uiso 1 1 calc R . .
C50 C 0.1328(5) 0.0005(5) 0.5216(4) 0.081(2) Uani 1 1 d . A .
C51 C 0.0860(5) 0.0487(5) 0.4860(4) 0.078(2) Uani 1 1 d . . .
H38 H 0.0487 0.0360 0.4510 0.093 Uiso 1 1 calc R A .
C52 C 0.0956(5) 0.1154(4) 0.5034(4) 0.078(2) Uani 1 1 d . A .
H39 H 0.0641 0.1468 0.4785 0.094 Uiso 1 1 calc R . .
C53 C 0.0702(5) -0.2858(5) 0.4415(4) 0.086(3) Uani 1 1 d . . .
C54 C 0.1152(5) -0.3325(5) 0.4114(4) 0.096(3) Uani 1 1 d . . .
H40 H 0.1473 -0.3195 0.3788 0.115 Uiso 1 1 calc R . .
C55 C 0.1117(6) -0.3990(5) 0.4305(5) 0.108(3) Uani 1 1 d . . .
H41 H 0.1440 -0.4310 0.4125 0.129 Uiso 1 1 calc R . .
C56 C 0.0618(6) -0.4179(5) 0.4750(5) 0.108(3) Uani 1 1 d . . .
H42 H 0.0582 -0.4632 0.4863 0.129 Uiso 1 1 calc R . .
C57 C 0.0165(5) -0.3710(6) 0.5037(5) 0.108(3) Uani 1 1 d . . .
H43 H -0.0172 -0.3839 0.5352 0.129 Uiso 1 1 calc R . .
C58 C 0.0213(5) -0.3058(5) 0.4859(4) 0.098(3) Uani 1 1 d . . .
H44 H -0.0102 -0.2739 0.5049 0.118 Uiso 1 1 calc R . .
C59 C 0.2058(5) 0.2188(4) -0.0543(4) 0.076(2) Uani 1 1 d . . .
C60 C 0.1682(5) 0.2694(5) -0.0875(4) 0.096(3) Uani 1 1 d . . .
H45 H 0.1339 0.2971 -0.0662 0.115 Uiso 1 1 calc R . .
C61 C 0.1784(6) 0.2824(5) -0.1524(5) 0.126(4) Uani 1 1 d . . .
H46 H 0.1497 0.3165 -0.1758 0.151 Uiso 1 1 calc R . .
C62 C 0.2331(6) 0.2423(5) -0.1811(4) 0.109(3) Uani 1 1 d . . .
H47 H 0.2431 0.2501 -0.2245 0.131 Uiso 1 1 calc R . .
C63 C 0.2714(5) 0.1927(5) -0.1474(4) 0.099(3) Uani 1 1 d . . .
H48 H 0.3077 0.1658 -0.1674 0.119 Uiso 1 1 calc R . .
C64 C 0.2584(5) 0.1808(4) -0.0839(4) 0.088(3) Uani 1 1 d . . .
H49 H 0.2862 0.1460 -0.0607 0.106 Uiso 1 1 calc R . .
C65 C 0.1827(6) 0.4244(5) 0.6343(4) 0.089(3) Uani 1 1 d . . .
C66 C 0.1347(7) 0.4805(6) 0.6264(5) 0.139(4) Uani 1 1 d . A .
H50 H 0.1019 0.4866 0.5871 0.166 Uiso 1 1 calc R . .
C67 C 0.1339(8) 0.5275(6) 0.6750(6) 0.163(5) Uani 1 1 d . . .
H51 H 0.1023 0.5661 0.6684 0.196 Uiso 1 1 calc R A .
C68 C 0.1790(8) 0.5176(6) 0.7320(6) 0.137(5) Uani 1 1 d . A .
H52 H 0.1756 0.5489 0.7656 0.164 Uiso 1 1 calc R . .
C69 C 0.2298(7) 0.4637(6) 0.7436(5) 0.120(4) Uani 1 1 d . . .
H53 H 0.2632 0.4591 0.7828 0.145 Uiso 1 1 calc R A .
C70 C 0.2287(5) 0.4172(5) 0.6944(5) 0.098(3) Uani 1 1 d . A .
H54 H 0.2605 0.3786 0.7015 0.118 Uiso 1 1 calc R . .
C71 C 0.5041(16) 0.7060(15) 0.2274(16) 0.097(10) Uiso 0.337(13) 1 d P B 2
H55 H 0.4734 0.7170 0.2645 0.116 Uiso 0.337(13) 1 calc PR B 2
Cl1 Cl 0.5157(6) 0.7677(8) 0.1639(5) 0.131(5) Uani 0.337(13) 1 d PD B 2
Cl2 Cl 0.6168(5) 0.6884(6) 0.2413(9) 0.130(5) Uani 0.337(13) 1 d PD B 2
Cl3 Cl 0.4928(11) 0.6224(10) 0.1868(9) 0.183(8) Uani 0.337(13) 1 d PD B 2
C72 C 0.5222(8) 0.6673(7) 0.2342(7) 0.105(6) Uiso 0.663(13) 1 d PD B 1
H59 H 0.4792 0.6610 0.2631 0.126 Uiso 0.663(13) 1 calc PR B 1
Cl4 Cl 0.4756(6) 0.7221(5) 0.1753(3) 0.165(4) Uani 0.663(13) 1 d PD B 1
Cl5 Cl 0.5320(6) 0.5921(4) 0.2070(4) 0.156(3) Uani 0.663(13) 1 d PD B 1
Cl6 Cl 0.5921(5) 0.7138(3) 0.2844(4) 0.148(3) Uani 0.663(13) 1 d PD B 1
C73 C 0.2329(10) 0.5690(8) 0.0981(8) 0.049(5) Uiso 0.35 1 d PD C 1
H56 H 0.2750 0.5453 0.0768 0.059 Uiso 0.35 1 calc PR C 1
Cl7 Cl 0.1750(7) 0.6062(5) 0.0455(6) 0.249(6) Uani 0.35 1 d PD C 1
Cl8 Cl 0.1741(9) 0.5116(8) 0.1349(9) 0.81(4) Uani 0.35 1 d PD C 1
Cl9 Cl 0.2731(7) 0.6165(4) 0.1537(4) 0.205(5) Uani 0.35 1 d PD C 1
C74 C 0.0791(16) 0.7638(12) -0.0065(11) 0.149(14) Uiso 0.338(6) 1 d PD D 2
H57 H 0.1250 0.7380 0.0145 0.179 Uiso 0.338(6) 1 calc PR D 2
Cl10 Cl 0.0562(9) 0.8271(10) 0.0441(7) 0.263(12) Uani 0.338(6) 1 d PD D 2
Cl11 Cl 0.1015(8) 0.7918(5) -0.0840(5) 0.211(7) Uani 0.338(6) 1 d PD D 2
Cl12 Cl -0.0006(9) 0.7118(8) -0.0243(8) 0.276(9) Uani 0.338(6) 1 d PD D 2
C75 C 0.0246(14) 0.7958(9) 0.0354(9) 0.243(17) Uiso 0.662(6) 1 d PD D 3
H60 H -0.0287 0.8109 0.0461 0.292 Uiso 0.662(6) 1 calc PR D 3
Cl13 Cl 0.0172(3) 0.7740(3) -0.0488(2) 0.142(2) Uani 0.662(6) 1 d PD D 3
Cl14 Cl 0.0909(4) 0.8596(3) 0.0502(3) 0.132(2) Uani 0.662(6) 1 d PD D 3
Cl15 Cl 0.0503(3) 0.7244(3) 0.0795(3) 0.189(3) Uani 0.662(6) 1 d PD D 3
C76 C 0.0452(12) 0.5526(9) 0.0547(9) 0.120(9) Uiso 0.35 1 d PD E 2
H58 H 0.0989 0.5698 0.0475 0.144 Uiso 0.35 1 calc PR E 2
Cl16 Cl -0.0433(7) 0.5842(5) 0.0019(5) 0.191(4) Uani 0.35 1 d PD . 2
Cl17 Cl 0.0267(7) 0.4656(6) 0.0463(6) 0.236(6) Uani 0.35 1 d PD . 2
Cl18 Cl 0.0108(5) 0.5637(4) 0.1313(4) 0.318(5) Uani 0.65 1 d PD . .
C77 C 0.0487(12) 0.5640(15) 0.2092(10) 0.180(16) Uiso 0.30 1 d PD E 1
H61 H 0.0671 0.5179 0.2198 0.216 Uiso 0.30 1 calc PR E 1
Cl19 Cl 0.1277(6) 0.6114(5) 0.2165(7) 0.254(8) Uani 0.30 1 d PD E 1
Cl20 Cl -0.0274(5) 0.5797(5) 0.2534(7) 0.227(7) Uani 0.30 1 d PD E 1

loop_
_atom_site_aniso_label
_atom_site_aniso_U_11
_atom_site_aniso_U_22
_atom_site_aniso_U_33
_atom_site_aniso_U_23
_atom_site_aniso_U_13
_atom_site_aniso_U_12
B1 0.075(7) 0.086(7) 0.047(7) -0.006(6) 0.021(6) -0.008(6)
F1 0.118(4) 0.100(3) 0.051(3) 0.000(2) 0.030(3) -0.017(3)
F2 0.112(4) 0.112(3) 0.051(3) 0.004(3) 0.029(3) 0.009(3)
B2 0.081(8) 0.107(9) 0.050(7) 0.004(6) 0.018(6) 0.011(7)
F3 0.129(4) 0.116(4) 0.063(3) -0.017(3) 0.055(3) -0.027(3)
F4 0.126(4) 0.101(3) 0.059(3) 0.006(3) 0.005(3) -0.010(3)
B3 0.082(8) 0.115(9) 0.060(8) -0.015(7) 0.021(7) 0.015(7)
F5 0.119(4) 0.101(3) 0.076(4) 0.015(3) 0.043(3) 0.007(3)
F6 0.124(4) 0.124(4) 0.047(3) -0.001(3) 0.024(3) -0.031(3)
N1 0.096(5) 0.092(5) 0.046(5) 0.002(4) 0.029(4) -0.007(4)
N2 0.098(5) 0.100(5) 0.042(5) 0.004(4) 0.029(4) -0.003(4)
N3 0.079(5) 0.096(5) 0.048(5) 0.011(4) 0.015(4) 0.000(4)
N4 0.096(5) 0.105(5) 0.028(4) 0.016(4) 0.023(4) 0.004(4)
N5 0.090(5) 0.084(5) 0.039(5) -0.003(4) 0.010(4) -0.003(4)
N6 0.105(5) 0.090(5) 0.031(4) 0.002(4) 0.024(4) 0.003(4)
C1 0.080(6) 0.097(7) 0.059(7) 0.005(6) 0.011(5) -0.003(5)
C2 0.109(7) 0.110(7) 0.062(7) 0.014(6) 0.028(6) -0.005(6)
C3 0.089(6) 0.101(7) 0.060(7) 0.017(5) 0.023(5) -0.011(5)
C4 0.092(6) 0.107(8) 0.053(7) 0.032(6) 0.031(5) 0.004(5)
C5 0.102(7) 0.101(7) 0.042(6) 0.012(6) 0.024(5) -0.001(5)
C6 0.101(7) 0.093(7) 0.046(6) 0.008(5) 0.026(5) 0.017(5)
C7 0.095(6) 0.086(6) 0.062(7) 0.002(5) 0.026(5) -0.003(5)
C8 0.114(7) 0.104(7) 0.044(6) -0.006(5) 0.028(5) 0.002(6)
C9 0.084(6) 0.101(7) 0.039(6) -0.002(5) 0.026(5) -0.001(5)
C10 0.088(7) 0.111(7) 0.035(6) 0.006(5) 0.023(5) -0.015(6)
C11 0.092(7) 0.106(7) 0.041(6) 0.010(5) 0.024(5) -0.016(6)
O1 0.091(4) 0.122(5) 0.074(5) 0.003(3) 0.032(4) -0.015(4)
C12 0.119(8) 0.139(8) 0.143(10) 0.020(7) 0.075(8) -0.001(6)
C13 0.097(7) 0.105(7) 0.033(6) 0.007(5) 0.022(5) 0.007(6)
O2 0.095(4) 0.128(5) 0.044(4) 0.001(3) 0.019(4) -0.005(4)
C14 0.182(11) 0.180(11) 0.091(9) -0.036(8) -0.006(8) 0.068(9)
C15 0.090(7) 0.081(6) 0.043(6) 0.008(4) 0.026(5) 0.006(5)
C16 0.089(6) 0.099(6) 0.037(5) 0.011(5) 0.018(5) 0.009(5)
C17 0.094(7) 0.095(6) 0.041(5) 0.007(5) 0.025(5) 0.002(5)
C18 0.061(5) 0.109(7) 0.047(6) -0.009(5) 0.013(4) 0.007(5)
C19 0.087(6) 0.093(6) 0.049(6) -0.017(5) 0.021(5) -0.009(5)
C20 0.094(6) 0.100(6) 0.042(6) 0.002(5) 0.035(5) 0.001(5)
C21 0.080(6) 0.108(7) 0.025(5) 0.012(5) 0.019(4) 0.021(5)
C22 0.084(6) 0.112(7) 0.043(6) 0.019(6) 0.025(5) -0.003(5)
C23 0.089(6) 0.098(7) 0.034(6) 0.014(5) 0.019(5) -0.006(5)
C24 0.107(7) 0.113(7) 0.042(6) 0.011(5) 0.014(5) -0.013(6)
C25 0.126(7) 0.101(7) 0.043(6) 0.004(5) 0.023(5) -0.017(5)
C26 0.100(7) 0.102(7) 0.032(5) -0.001(5) 0.017(5) -0.011(5)
C27 0.079(6) 0.087(6) 0.044(6) 0.015(5) 0.013(5) 0.017(5)
C28 0.097(7) 0.089(6) 0.057(7) 0.009(6) 0.015(6) 0.003(5)
O3 0.147(6) 0.112(5) 0.055(4) 0.013(4) 0.023(4) 0.020(4)
C29 0.171(12) 0.192(12) 0.202(15) -0.016(10) -0.102(10) -0.016(10)
C30 0.124(8) 0.083(7) 0.060(8) -0.013(6) 0.022(7) 0.006(6)
O4 0.214(9) 0.110(6) 0.050(5) 0.004(4) 0.002(5) 0.037(7)
C31 0.10(3) 0.29(5) 0.14(4) -0.07(4) 0.05(3) 0.00(3)
C32 0.115(12) 0.179(16) 0.082(13) -0.037(11) 0.016(10) -0.017(12)
C33 0.096(7) 0.097(7) 0.050(7) 0.010(6) 0.027(6) 0.005(5)
C34 0.085(6) 0.102(7) 0.050(6) 0.004(5) 0.014(5) -0.013(5)
C35 0.088(6) 0.090(6) 0.053(6) -0.007(5) 0.025(5) -0.015(5)
C36 0.102(6) 0.091(7) 0.035(6) 0.003(5) 0.007(5) -0.006(5)
C37 0.123(7) 0.098(7) 0.056(7) -0.004(5) 0.027(6) -0.010(6)
C38 0.126(8) 0.093(7) 0.049(6) 0.001(5) 0.022(6) 0.005(6)
C39 0.088(6) 0.104(7) 0.049(6) -0.005(6) 0.016(5) -0.002(5)
C40 0.082(6) 0.118(8) 0.046(6) -0.013(6) 0.017(5) 0.003(5)
C41 0.088(6) 0.089(7) 0.059(7) 0.008(6) 0.017(5) -0.015(5)
C42 0.110(7) 0.139(8) 0.036(6) 0.002(6) 0.019(5) -0.013(7)
C43 0.134(8) 0.112(7) 0.040(6) -0.005(5) 0.021(5) -0.033(6)
C44 0.130(8) 0.099(7) 0.036(6) -0.008(6) 0.026(5) -0.020(6)
C45 0.096(7) 0.120(8) 0.035(6) 0.015(6) 0.010(5) -0.019(6)
C46 0.132(9) 0.116(9) 0.038(6) -0.003(6) 0.000(6) -0.030(7)
O5 0.176(7) 0.117(5) 0.066(5) 0.018(4) -0.017(5) -0.012(5)
C47 0.134(9) 0.119(8) 0.142(10) 0.030(7) -0.019(8) -0.034(7)
C48 0.123(8) 0.111(8) 0.048(7) 0.002(6) 0.000(6) -0.016(7)
O6 0.156(7) 0.111(5) 0.084(5) 0.027(4) -0.022(5) 0.009(5)
C49 0.174(12) 0.129(9) 0.138(12) -0.014(8) -0.032(10) 0.025(9)
C50 0.092(7) 0.109(8) 0.048(6) 0.011(6) 0.028(5) -0.013(6)
C51 0.083(6) 0.117(7) 0.038(5) -0.011(5) 0.024(5) -0.022(6)
C52 0.095(7) 0.094(7) 0.053(6) 0.001(5) 0.040(5) -0.010(5)
C53 0.099(7) 0.093(7) 0.072(7) 0.023(6) 0.035(6) -0.001(6)
C54 0.119(8) 0.099(7) 0.071(7) 0.021(6) 0.007(6) 0.005(6)
C55 0.108(8) 0.106(8) 0.112(9) 0.013(7) 0.023(7) 0.017(6)
C56 0.102(8) 0.104(8) 0.117(10) 0.029(7) 0.016(7) -0.022(7)
C57 0.096(7) 0.125(9) 0.104(9) 0.040(7) 0.021(6) 0.009(7)
C58 0.107(7) 0.114(8) 0.077(7) 0.019(6) 0.032(6) -0.016(6)
C59 0.093(7) 0.097(6) 0.039(6) 0.018(5) 0.008(5) 0.002(5)
C60 0.129(8) 0.127(8) 0.035(6) -0.001(5) 0.016(6) -0.009(6)
C61 0.147(10) 0.157(10) 0.075(9) 0.033(7) 0.021(7) 0.025(8)
C62 0.141(9) 0.146(9) 0.044(7) 0.029(6) 0.026(7) -0.007(7)
C63 0.103(7) 0.143(9) 0.055(7) 0.008(6) 0.028(6) -0.002(6)
C64 0.114(7) 0.104(7) 0.051(6) 0.005(5) 0.036(6) -0.004(5)
C65 0.107(7) 0.118(8) 0.043(6) 0.004(6) 0.019(6) -0.015(6)
C66 0.212(12) 0.136(9) 0.066(8) -0.019(7) 0.003(8) 0.039(9)
C67 0.265(15) 0.148(10) 0.071(9) -0.048(8) -0.007(10) 0.050(9)
C68 0.186(13) 0.158(11) 0.074(9) -0.042(9) 0.053(9) -0.023(9)
C69 0.142(10) 0.167(11) 0.057(7) -0.043(8) 0.031(7) -0.059(8)
C70 0.106(7) 0.126(8) 0.065(7) 0.008(6) 0.023(6) -0.030(6)
Cl1 0.116(7) 0.215(13) 0.067(6) 0.023(6) 0.038(5) -0.007(7)
Cl2 0.090(6) 0.167(9) 0.140(13) 0.012(8) 0.043(6) 0.003(5)
Cl3 0.172(14) 0.28(2) 0.108(13) -0.032(12) 0.067(10) -0.003(13)
Cl4 0.205(8) 0.223(8) 0.067(4) 0.030(4) 0.018(4) 0.085(6)
Cl5 0.200(7) 0.199(6) 0.072(4) 0.007(4) 0.029(4) 0.032(5)
Cl6 0.170(6) 0.171(5) 0.101(5) 0.018(4) 0.006(4) -0.015(4)
Cl7 0.250(13) 0.214(11) 0.306(17) -0.067(11) 0.135(13) -0.039(10)
Cl8 0.52(4) 1.34(9) 0.49(4) -0.46(6) -0.24(4) 0.69(6)
Cl9 0.371(15) 0.132(7) 0.108(8) -0.023(6) 0.003(9) 0.051(8)
Cl10 0.164(13) 0.38(3) 0.226(19) 0.136(19) -0.082(12) -0.098(16)
Cl11 0.298(17) 0.185(10) 0.146(11) -0.006(8) 0.002(11) 0.008(10)
Cl12 0.238(15) 0.32(2) 0.29(2) 0.032(16) 0.141(14) 0.019(14)
Cl13 0.137(4) 0.201(5) 0.085(4) -0.029(3) 0.003(3) 0.022(4)
Cl14 0.147(5) 0.126(4) 0.117(4) -0.011(3) -0.014(4) 0.026(4)
Cl15 0.183(5) 0.239(6) 0.149(6) -0.023(4) 0.038(4) -0.075(4)
Cl16 0.272(13) 0.170(9) 0.133(10) 0.010(7) 0.025(9) -0.044(9)
Cl17 0.245(13) 0.259(15) 0.215(15) 0.045(11) 0.084(12) 0.056(11)
Cl18 0.282(8) 0.422(11) 0.227(8) 0.149(8) -0.076(7) -0.066(8)
Cl19 0.151(9) 0.145(9) 0.47(2) -0.146(12) 0.024(12) -0.066(7)
Cl20 0.110(8) 0.172(10) 0.40(2) 0.074(11) 0.061(11) 0.024(7)

loop_
_atom_type_symbol
_atom_type_description
_atom_type_scat_dispersion_real
_atom_type_scat_dispersion_imag
_atom_type_scat_source
C C 0.0033 0.0016 'International Tables Vol C Tables 4.2.6.8 and 6.1.1.4'
H H 0.0000 0.0000 'International Tables Vol C Tables 4.2.6.8 and 6.1.1.4'
B B 0.0013 0.0007 'International Tables Vol C Tables 4.2.6.8 and 6.1.1.4'
F F 0.0171 0.0103 'International Tables Vol C Tables 4.2.6.8 and 6.1.1.4'
N N 0.0061 0.0033 'International Tables Vol C Tables 4.2.6.8 and 6.1.1.4'
O O 0.0106 0.0060 'International Tables Vol C Tables 4.2.6.8 and 6.1.1.4'
Cl Cl 0.1484 0.1585 'International Tables Vol C Tables 4.2.6.8 and 6.1.1.4'

loop_
_geom_angle_atom_site_label_1
_geom_angle_atom_site_label_2
_geom_angle_atom_site_label_3
_geom_angle
_geom_angle_site_symmetry_1
F1 B1 F2 108.7(8) .
F1 B1 N1 108.1(7) .
F2 B1 N1 111.8(7) .
F1 B1 N2 110.6(7) .
F2 B1 N2 108.9(7) .
N1 B1 N2 108.7(7) .
F3 B2 F4 112.2(9) .
F3 B2 N4 112.8(8) .
F4 B2 N4 111.2(8) .
F3 B2 N3 108.5(8) .
F4 B2 N3 106.7(7) .
N4 B2 N3 104.8(8) .
F6 B3 F5 108.1(8) .
F6 B3 N6 112.3(8) .
F5 B3 N6 107.8(8) .
F6 B3 N5 111.6(8) .
F5 B3 N5 106.1(8) .
N6 B3 N5 110.6(8) .
C1 N1 C4 107.7(8) .
C1 N1 B1 130.5(8) .
C4 N1 B1 121.7(7) .
C9 N2 C6 109.4(7) .
C9 N2 B1 126.3(8) .
C6 N2 B1 122.0(7) .
C18 N3 C21 106.6(7) .
C18 N3 B2 128.0(7) .
C21 N3 B2 124.9(8) .
C26 N4 C23 109.5(7) .
C26 N4 B2 125.4(7) .
C23 N4 B2 125.0(8) .
C36 N5 C39 106.4(7) .
C36 N5 B3 130.8(7) .
C39 N5 B3 122.8(8) .
C44 N6 C41 105.1(7) .
C44 N6 B3 130.9(8) .
C41 N6 B3 124.0(8) .
N1 C1 C2 111.9(8) .
N1 C1 C50 127.1(9) .
C2 C1 C50 121.1(9) .
C3 C2 C1 103.8(9) .
C3 C2 H1 128.1 .
C1 C2 H1 128.1 .
C2 C3 C4 112.3(8) .
C2 C3 H2 123.8 .
C4 C3 H2 123.8 .
C5 C4 C3 133.0(9) .
C5 C4 N1 122.1(8) .
C3 C4 N1 104.3(8) .
C6 C5 C4 119.9(9) .
C6 C5 C53 123.7(9) .
C4 C5 C53 116.4(8) .
C5 C6 C7 130.2(9) .
C5 C6 N2 123.2(9) .
C7 C6 N2 106.5(7) .
C8 C7 C6 107.9(8) .
C8 C7 H3 126.0 .
C6 C7 H3 126.0 .
C7 C8 C9 107.0(8) .
C7 C8 H4 126.5 .
C9 C8 H4 126.5 .
N2 C9 C8 109.2(8) .
N2 C9 C10 126.9(9) .
C8 C9 C10 123.8(8) .
C11 C10 C17 118.4(8) .
C11 C10 C9 120.3(8) .
C17 C10 C9 120.9(8) .
C13 C11 C10 122.2(9) .
C13 C11 O1 116.8(9) .
C10 C11 O1 120.9(8) .
C11 O1 C12 116.2(7) .
O1 C12 H5 109.5 .
O1 C12 H6 109.5 .
H5 C12 H6 109.5 .
O1 C12 H7 109.5 .
H5 C12 H7 109.5 .
H6 C12 H7 109.5 .
C11 C13 O2 122.0(9) .
C11 C13 C15 118.8(9) .
O2 C13 C15 119.0(8) .
C14 O2 C13 118.0(7) .
O2 C14 H8 109.5 .
O2 C14 H9 109.5 .
H8 C14 H9 109.5 .
O2 C14 H10 109.5 .
H8 C14 H10 109.5 .
H9 C14 H10 109.5 .
C16 C15 C13 118.2(8) .
C16 C15 C18 123.5(8) .
C13 C15 C18 117.6(8) .
C15 C16 C17 122.3(8) .
C15 C16 H11 118.9 .
C17 C16 H11 118.9 .
C16 C17 C10 119.8(8) .
C16 C17 H12 120.1 .
C10 C17 H12 120.1 .
N3 C18 C19 109.3(7) .
N3 C18 C15 126.7(8) .
C19 C18 C15 123.3(8) .
C20 C19 C18 107.7(7) .
C20 C19 H13 126.2 .
C18 C19 H13 126.2 .
C19 C20 C21 107.0(7) .
C19 C20 H14 126.5 .
C21 C20 H14 126.5 .
C22 C21 N3 121.2(8) .
C22 C21 C20 129.3(8) .
N3 C21 C20 109.3(8) .
C21 C22 C23 118.5(8) .
C21 C22 C59 118.2(8) .
C23 C22 C59 123.2(8) .
N4 C23 C22 123.7(8) .
N4 C23 C24 108.0(8) .
C22 C23 C24 128.2(8) .
C25 C24 C23 107.6(8) .
C25 C24 H15 126.2 .
C23 C24 H15 126.2 .
C24 C25 C26 106.8(8) .
C24 C25 H16 126.6 .
C26 C25 H16 126.6 .
N4 C26 C25 108.1(7) .
N4 C26 C27 128.9(8) .
C25 C26 C27 123.0(8) .
C35 C27 C28 116.1(8) .
C35 C27 C26 122.3(8) .
C28 C27 C26 121.4(8) .
C30 C28 O3 120.9(9) .
C30 C28 C27 120.6(9) .
O3 C28 C27 118.2(8) .
C28 O3 C29 111.7(7) .
O3 C29 H17 109.5 .
O3 C29 H18 109.5 .
H17 C29 H18 109.5 .
O3 C29 H19 109.5 .
H17 C29 H19 109.5 .
H18 C29 H19 109.5 .
C28 C30 C33 124.0(9) .
C28 C30 O4 118.3(9) .
C33 C30 O4 116.5(9) .
C32 O4 C31 110(2) .
C32 O4 C30 119.0(10) .
C31 O4 C30 123.5(17) .
O4 C31 H20 109.5 .
O4 C31 H21 109.5 .
H20 C31 H21 109.5 .
O4 C31 H22 109.5 .
H20 C31 H22 109.5 .
H21 C31 H22 109.5 .
O4 C32 H23 109.5 .
O4 C32 H24 109.5 .
H23 C32 H24 109.5 .
O4 C32 H25 109.5 .
H23 C32 H25 109.5 .
H24 C32 H25 109.5 .
C34 C33 C30 115.8(9) .
C34 C33 C36 124.4(9) .
C30 C33 C36 118.3(9) .
C33 C34 C35 121.0(8) .
C33 C34 H26 119.5 .
C35 C34 H26 119.5 .
C27 C35 C34 121.8(8) .
C27 C35 H27 119.1 .
C34 C35 H27 119.1 .
N5 C36 C37 107.8(7) .
N5 C36 C33 123.2(8) .
C37 C36 C33 129.0(8) .
C38 C37 C36 110.3(8) .
C38 C37 H28 124.9 .
C36 C37 H28 124.9 .
C37 C38 C39 106.3(8) .
C37 C38 H29 126.8 .
C39 C38 H29 126.8 .
C38 C39 C40 131.7(9) .
C38 C39 N5 109.1(8) .
C40 C39 N5 119.0(8) .
C39 C40 C41 123.9(8) .
C39 C40 C65 118.2(9) .
C41 C40 C65 117.8(8) .
C42 C41 N6 108.1(8) .
C42 C41 C40 132.8(10) .
N6 C41 C40 119.0(8) .
C43 C42 C41 108.2(9) .
C43 C42 H30 125.9 .
C41 C42 H30 125.9 .
C42 C43 C44 107.4(9) .
C42 C43 H31 126.3 .
C44 C43 H31 126.3 .
N6 C44 C43 111.1(8) .
N6 C44 C45 124.4(8) .
C43 C44 C45 124.5(9) .
C52 C45 C46 114.8(9) .
C52 C45 C44 127.4(9) .
C46 C45 C44 117.2(9) .
O5 C46 C48 118.4(10) .
O5 C46 C45 120.1(9) .
C48 C46 C45 121.3(10) .
C46 O5 C47 116.4(7) .
O5 C47 H32 109.5 .
O5 C47 H33 109.5 .
H32 C47 H33 109.5 .
O5 C47 H34 109.5 .
H32 C47 H34 109.5 .
H33 C47 H34 109.5 .
O6 C48 C50 120.0(10) .
O6 C48 C46 118.2(9) .
C50 C48 C46 121.7(10) .
C48 O6 C49 115.8(9) .
O6 C49 H35 109.5 .
O6 C49 H36 109.5 .
H35 C49 H36 109.5 .
O6 C49 H37 109.5 .
H35 C49 H37 109.5 .
H36 C49 H37 109.5 .
C48 C50 C51 117.5(9) .
C48 C50 C1 120.5(10) .
C51 C50 C1 121.9(9) .
C52 C51 C50 118.8(8) .
C52 C51 H38 120.6 .
C50 C51 H38 120.6 .
C45 C52 C51 125.5(9) .
C45 C52 H39 117.3 .
C51 C52 H39 117.3 .
C58 C53 C54 120.0(9) .
C58 C53 C5 124.0(9) .
C54 C53 C5 116.0(8) .
C55 C54 C53 118.4(9) .
C55 C54 H40 120.8 .
C53 C54 H40 120.8 .
C56 C55 C54 120.4(9) .
C56 C55 H41 119.8 .
C54 C55 H41 119.8 .
C55 C56 C57 120.4(10) .
C55 C56 H42 119.8 .
C57 C56 H42 119.8 .
C58 C57 C56 119.1(10) .
C58 C57 H43 120.5 .
C56 C57 H43 120.5 .
C53 C58 C57 121.7(9) .
C53 C58 H44 119.2 .
C57 C58 H44 119.2 .
C60 C59 C64 119.0(8) .
C60 C59 C22 120.9(9) .
C64 C59 C22 120.0(8) .
C59 C60 C61 122.3(9) .
C59 C60 H45 118.8 .
C61 C60 H45 118.8 .
C60 C61 C62 116.9(9) .
C60 C61 H46 121.6 .
C62 C61 H46 121.6 .
C63 C62 C61 120.4(9) .
C63 C62 H47 119.8 .
C61 C62 H47 119.8 .
C62 C63 C64 120.8(9) .
C62 C63 H48 119.6 .
C64 C63 H48 119.6 .
C59 C64 C63 120.4(9) .
C59 C64 H49 119.8 .
C63 C64 H49 119.8 .
C66 C65 C70 116.7(9) .
C66 C65 C40 121.6(9) .
C70 C65 C40 121.6(10) .
C67 C66 C65 121.3(11) .
C67 C66 H50 119.4 .
C65 C66 H50 119.4 .
C68 C67 C66 119.4(12) .
C68 C67 H51 120.3 .
C66 C67 H51 120.3 .
C67 C68 C69 123.2(12) .
C67 C68 H52 118.4 .
C69 C68 H52 118.4 .
C70 C69 C68 116.1(11) .
C70 C69 H53 122.0 .
C68 C69 H53 122.0 .
C69 C70 C65 123.2(10) .
C69 C70 H54 118.4 .
C65 C70 H54 118.4 .
Cl1 C71 Cl3 107.2(18) .
Cl1 C71 Cl2 93.2(13) .
Cl3 C71 Cl2 87.4(14) .
Cl1 C71 H55 120.5 .
Cl3 C71 H55 120.5 .
Cl2 C71 H55 120.5 .
Cl5 C72 Cl6 127.9(9) .
Cl5 C72 Cl4 113.1(8) .
Cl6 C72 Cl4 107.5(7) .
Cl5 C72 H59 101.3 .
Cl6 C72 H59 101.3 .
Cl4 C72 H59 101.3 .
Cl7 C73 Cl9 113.8(11) .
Cl7 C73 Cl8 106.1(11) .
Cl9 C73 Cl8 107.3(12) .
Cl7 C73 H56 109.8 .
Cl9 C73 H56 109.8 .
Cl8 C73 H56 109.8 .
Cl12 C74 Cl10 111.4(15) .
Cl12 C74 Cl11 103.5(14) .
Cl10 C74 Cl11 113.5(15) .
Cl12 C74 H57 109.4 .
Cl10 C74 H57 109.4 .
Cl11 C74 H57 109.4 .
Cl14 C75 Cl15 113.9(12) .
Cl14 C75 Cl13 109.8(11) .
Cl15 C75 Cl13 107.4(11) .
Cl14 C75 H60 108.6 .
Cl15 C75 H60 108.6 .
Cl13 C75 H60 108.6 .
Cl18 C76 Cl17 98.2(11) .
Cl18 C76 Cl16 99.8(10) .
Cl17 C76 Cl16 99.0(10) .
Cl18 C76 H58 118.6 .
Cl17 C76 H58 118.6 .
Cl16 C76 H58 118.6 .
Cl17 Cl16 C76 88.3(11) 3_565
Cl16 Cl17 C76 134.1(11) 3_565
C77 Cl18 C76 138.0(11) .
Cl19 C77 Cl18 108.6(14) .
Cl19 C77 Cl20 119.9(16) .
Cl18 C77 Cl20 106.9(13) .
Cl19 C77 H61 106.9 .
Cl18 C77 H61 106.9 .
Cl20 C77 H61 106.9 .

loop_
_geom_bond_atom_site_label_1
_geom_bond_atom_site_label_2
_geom_bond_distance
_geom_bond_site_symmetry_2
B1 F1 1.380(9) .
B1 F2 1.385(10) .
B1 N1 1.530(11) .
B1 N2 1.533(10) .
B2 F3 1.350(10) .
B2 F4 1.362(10) .
B2 N4 1.534(11) .
B2 N3 1.574(11) .
B3 F6 1.358(11) .
B3 F5 1.439(10) .
B3 N6 1.515(12) .
B3 N5 1.538(12) .
N1 C1 1.347(9) .
N1 C4 1.421(9) .
N2 C9 1.328(9) .
N2 C6 1.405(9) .
N3 C18 1.388(9) .
N3 C21 1.396(9) .
N4 C26 1.335(9) .
N4 C23 1.356(9) .
N5 C36 1.376(9) .
N5 C39 1.398(9) .
N6 C44 1.335(9) .
N6 C41 1.386(9) .
C1 C2 1.411(10) .
C1 C50 1.474(11) .
C2 C3 1.361(9) .
C2 H1 0.9500 .
C3 C4 1.414(11) .
C3 H2 0.9500 .
C4 C5 1.384(11) .
C5 C6 1.342(10) .
C5 C53 1.458(10) .
C6 C7 1.388(10) .
C7 C8 1.396(10) .
C7 H3 0.9500 .
C8 C9 1.392(9) .
C8 H4 0.9500 .
C9 C10 1.445(10) .
C10 C11 1.380(10) .
C10 C17 1.387(9) .
C11 C13 1.367(10) .
C11 O1 1.381(9) .
O1 C12 1.387(9) .
C12 H5 0.9800 .
C12 H6 0.9800 .
C12 H7 0.9800 .
C13 O2 1.379(9) .
C13 C15 1.424(10) .
O2 C14 1.372(9) .
C14 H8 0.9800 .
C14 H9 0.9800 .
C14 H10 0.9800 .
C15 C16 1.357(9) .
C15 C18 1.480(10) .
C16 C17 1.377(9) .
C16 H11 0.9500 .
C17 H12 0.9500 .
C18 C19 1.410(10) .
C19 C20 1.390(9) .
C19 H13 0.9500 .
C20 C21 1.413(10) .
C20 H14 0.9500 .
C21 C22 1.374(10) .
C22 C23 1.387(10) .
C22 C59 1.448(11) .
C23 C24 1.386(10) .
C24 C25 1.372(10) .
C24 H15 0.9500 .
C25 C26 1.405(9) .
C25 H16 0.9500 .
C26 C27 1.436(10) .
C27 C35 1.374(9) .
C27 C28 1.399(10) .
C28 C30 1.366(11) .
C28 O3 1.375(9) .
O3 C29 1.426(10) .
C29 H17 0.9800 .
C29 H18 0.9800 .
C29 H19 0.9800 .
C30 C33 1.371(10) .
C30 O4 1.393(9) .
O4 C32 1.244(11) .
O4 C31 1.286(17) .
C31 H20 0.9800 .
C31 H21 0.9800 .
C31 H22 0.9800 .
C32 H23 0.9800 .
C32 H24 0.9800 .
C32 H25 0.9800 .
C33 C34 1.378(10) .
C33 C36 1.424(11) .
C34 C35 1.415(10) .
C34 H26 0.9500 .
C35 H27 0.9500 .
C36 C37 1.373(9) .
C37 C38 1.356(10) .
C37 H28 0.9500 .
C38 C39 1.381(10) .
C38 H29 0.9500 .
C39 C40 1.389(11) .
C40 C41 1.399(10) .
C40 C65 1.495(11) .
C41 C42 1.382(10) .
C42 C43 1.320(10) .
C42 H30 0.9500 .
C43 C44 1.366(10) .
C43 H31 0.9500 .
C44 C45 1.439(11) .
C45 C52 1.360(10) .
C45 C46 1.434(11) .
C46 O5 1.356(10) .
C46 C48 1.402(11) .
O5 C47 1.447(9) .
C47 H32 0.9800 .
C47 H33 0.9800 .
C47 H34 0.9800 .
C48 O6 1.359(10) .
C48 C50 1.386(11) .
O6 C49 1.382(11) .
C49 H35 0.9800 .
C49 H36 0.9800 .
C49 H37 0.9800 .
C50 C51 1.418(10) .
C51 C52 1.401(9) .
C51 H38 0.9500 .
C52 H39 0.9500 .
C53 C58 1.365(10) .
C53 C54 1.402(10) .
C54 C55 1.406(10) .
C54 H40 0.9500 .
C55 C56 1.371(11) .
C55 H41 0.9500 .
C56 C57 1.393(11) .
C56 H42 0.9500 .
C57 C58 1.373(10) .
C57 H43 0.9500 .
C58 H44 0.9500 .
C59 C60 1.358(10) .
C59 C64 1.371(10) .
C60 C61 1.406(11) .
C60 H45 0.9500 .
C61 C62 1.410(11) .
C61 H46 0.9500 .
C62 C63 1.352(10) .
C62 H47 0.9500 .
C63 C64 1.384(10) .
C63 H48 0.9500 .
C64 H49 0.9500 .
C65 C66 1.395(11) .
C65 C70 1.414(11) .
C66 C67 1.390(12) .
C66 H50 0.9500 .
C67 C68 1.360(13) .
C67 H51 0.9500 .
C68 C69 1.394(13) .
C68 H52 0.9500 .
C69 C70 1.392(11) .
C69 H53 0.9500 .
C70 H54 0.9500 .
C71 Cl1 1.84(3) .
C71 Cl3 1.89(3) .
C71 Cl2 1.94(3) .
C71 H55 1.0000 .
C72 Cl5 1.636(14) .
C72 Cl6 1.768(13) .
C72 Cl4 1.778(13) .
C72 H59 1.0000 .
C73 Cl7 1.584(15) .
C73 Cl9 1.602(15) .
C73 Cl8 1.758(17) .
C73 H56 1.0000 .
C74 Cl12 1.721(19) .
C74 Cl10 1.727(18) .
C74 Cl11 1.788(19) .
C74 H57 1.0000 .
C75 Cl14 1.717(18) .
C75 Cl15 1.743(18) .
C75 Cl13 1.801(19) .
C75 H60 1.0000 .
C76 Cl18 1.770(18) .
C76 Cl17 1.793(17) .
C76 Cl16 1.877(17) .
C76 H58 1.0000 .
Cl16 Cl17 1.469(13) 3_565
Cl17 Cl16 1.469(13) 3_565
Cl18 C77 1.683(19) .
C77 Cl19 1.641(18) .
C77 Cl20 1.690(19) .
C77 H61 1.0000 .

loop_
_geom_torsion_atom_site_label_1
_geom_torsion_atom_site_label_2
_geom_torsion_atom_site_label_3
_geom_torsion_atom_site_label_4
_geom_torsion
_geom_torsion_site_symmetry_4
F1 B1 N1 C1 45.5(12) .
F2 B1 N1 C1 -74.2(11) .
N2 B1 N1 C1 165.6(7) .
F1 B1 N1 C4 -135.1(7) .
F2 B1 N1 C4 105.3(8) .
N2 B1 N1 C4 -15.0(11) .
F1 B1 N2 C9 -63.1(11) .
F2 B1 N2 C9 56.3(11) .
N1 B1 N2 C9 178.3(7) .
F1 B1 N2 C6 136.1(8) .
F2 B1 N2 C6 -104.5(9) .
N1 B1 N2 C6 17.6(11) .
F3 B2 N3 C18 -40.3(11) .
F4 B2 N3 C18 80.9(10) .
N4 B2 N3 C18 -161.0(7) .
F3 B2 N3 C21 131.1(8) .
F4 B2 N3 C21 -107.7(8) .
N4 B2 N3 C21 10.4(11) .
F3 B2 N4 C26 52.5(12) .
F4 B2 N4 C26 -74.6(10) .
N3 B2 N4 C26 170.4(7) .
F3 B2 N4 C23 -132.2(8) .
F4 B2 N4 C23 100.7(9) .
N3 B2 N4 C23 -14.3(11) .
F6 B3 N5 C36 -47.1(12) .
F5 B3 N5 C36 70.5(11) .
N6 B3 N5 C36 -172.9(7) .
F6 B3 N5 C39 134.7(8) .
F5 B3 N5 C39 -107.8(8) .
N6 B3 N5 C39 8.8(11) .
F6 B3 N6 C44 53.7(13) .
F5 B3 N6 C44 -65.3(12) .
N5 B3 N6 C44 179.1(8) .
F6 B3 N6 C41 -128.0(9) .
F5 B3 N6 C41 113.0(9) .
N5 B3 N6 C41 -2.6(12) .
C4 N1 C1 C2 1.6(9) .
B1 N1 C1 C2 -178.9(8) .
C4 N1 C1 C50 -179.6(8) .
B1 N1 C1 C50 -0.1(14) .
N1 C1 C2 C3 -0.9(10) .
C50 C1 C2 C3 -179.8(7) .
C1 C2 C3 C4 -0.1(10) .
C2 C3 C4 C5 171.7(9) .
C2 C3 C4 N1 1.0(10) .
C1 N1 C4 C5 -173.5(8) .
B1 N1 C4 C5 6.9(12) .
C1 N1 C4 C3 -1.5(8) .
B1 N1 C4 C3 178.9(7) .
C3 C4 C5 C6 -168.3(9) .
N1 C4 C5 C6 1.1(13) .
C3 C4 C5 C53 11.0(14) .
N1 C4 C5 C53 -179.6(7) .
C4 C5 C6 C7 -174.6(8) .
C53 C5 C6 C7 6.0(15) .
C4 C5 C6 N2 1.6(13) .
C53 C5 C6 N2 -177.7(8) .
C9 N2 C6 C5 -175.9(8) .
B1 N2 C6 C5 -12.2(12) .
C9 N2 C6 C7 1.1(9) .
B1 N2 C6 C7 164.8(7) .
C5 C6 C7 C8 175.5(9) .
N2 C6 C7 C8 -1.2(9) .
C6 C7 C8 C9 0.9(9) .
C6 N2 C9 C8 -0.5(9) .
B1 N2 C9 C8 -163.3(7) .
C6 N2 C9 C10 -176.9(7) .
B1 N2 C9 C10 20.3(13) .
C7 C8 C9 N2 -0.2(10) .
C7 C8 C9 C10 176.3(7) .
N2 C9 C10 C11 -131.2(9) .
C8 C9 C10 C11 52.9(11) .
N2 C9 C10 C17 56.1(12) .
C8 C9 C10 C17 -119.8(9) .
C17 C10 C11 C13 0.6(12) .
C9 C10 C11 C13 -172.4(7) .
C17 C10 C11 O1 178.2(7) .
C9 C10 C11 O1 5.2(12) .
C13 C11 O1 C12 -105.4(9) .
C10 C11 O1 C12 76.9(10) .
C10 C11 C13 O2 179.5(7) .
O1 C11 C13 O2 1.8(12) .
C10 C11 C13 C15 3.9(12) .
O1 C11 C13 C15 -173.8(7) .
C11 C13 O2 C14 89.9(10) .
C15 C13 O2 C14 -94.6(9) .
C11 C13 C15 C16 -5.9(11) .
O2 C13 C15 C16 178.4(7) .
C11 C13 C15 C18 165.0(7) .
O2 C13 C15 C18 -10.7(11) .
C13 C15 C16 C17 3.7(11) .
C18 C15 C16 C17 -166.7(7) .
C15 C16 C17 C10 0.8(11) .
C11 C10 C17 C16 -3.0(11) .
C9 C10 C17 C16 169.9(7) .
C21 N3 C18 C19 1.7(8) .
B2 N3 C18 C19 174.4(7) .
C21 N3 C18 C15 172.4(7) .
B2 N3 C18 C15 -15.0(12) .
C16 C15 C18 N3 -48.6(11) .
C13 C15 C18 N3 141.0(8) .
C16 C15 C18 C19 120.8(9) .
C13 C15 C18 C19 -49.6(10) .
N3 C18 C19 C20 -0.6(9) .
C15 C18 C19 C20 -171.7(7) .
C18 C19 C20 C21 -0.7(9) .
C18 N3 C21 C22 173.0(7) .
B2 N3 C21 C22 0.0(12) .
C18 N3 C21 C20 -2.2(8) .
B2 N3 C21 C20 -175.1(7) .
C19 C20 C21 C22 -172.8(8) .
C19 C20 C21 N3 1.8(9) .
N3 C21 C22 C23 -8.6(11) .
C20 C21 C22 C23 165.4(8) .
N3 C21 C22 C59 176.2(7) .
C20 C21 C22 C59 -9.7(13) .
C26 N4 C23 C22 -175.9(8) .
B2 N4 C23 C22 8.2(13) .
C26 N4 C23 C24 0.5(9) .
B2 N4 C23 C24 -175.4(7) .
C21 C22 C23 N4 4.9(12) .
C59 C22 C23 N4 179.8(7) .
C21 C22 C23 C24 -170.8(8) .
C59 C22 C23 C24 4.1(14) .
N4 C23 C24 C25 -1.4(9) .
C22 C23 C24 C25 174.9(8) .
C23 C24 C25 C26 1.6(10) .
C23 N4 C26 C25 0.5(9) .
B2 N4 C26 C25 176.4(7) .
C23 N4 C26 C27 179.6(8) .
B2 N4 C26 C27 -4.4(14) .
C24 C25 C26 N4 -1.3(10) .
C24 C25 C26 C27 179.5(8) .
N4 C26 C27 C35 57.5(13) .
C25 C26 C27 C35 -123.4(9) .
N4 C26 C27 C28 -126.9(9) .
C25 C26 C27 C28 52.1(12) .
C35 C27 C28 C30 8.0(12) .
C26 C27 C28 C30 -167.7(8) .
C35 C27 C28 O3 -177.9(7) .
C26 C27 C28 O3 6.4(12) .
C30 C28 O3 C29 -103.8(10) .
C27 C28 O3 C29 82.1(10) .
O3 C28 C30 C33 177.7(8) .
C27 C28 C30 C33 -8.3(14) .
O3 C28 C30 O4 10.6(13) .
C27 C28 C30 O4 -175.4(7) .
C28 C30 O4 C32 -56.6(14) .
C33 C30 O4 C32 135.4(11) .
C28 C30 O4 C31 91(2) .
C33 C30 O4 C31 -77(3) .
C28 C30 C33 C34 5.9(13) .
O4 C30 C33 C34 173.2(7) .
C28 C30 C33 C36 172.8(8) .
O4 C30 C33 C36 -19.9(12) .
C30 C33 C34 C35 -3.9(12) .
C36 C33 C34 C35 -169.8(7) .
C28 C27 C35 C34 -6.3(11) .
C26 C27 C35 C34 169.5(7) .
C33 C34 C35 C27 4.4(12) .
C39 N5 C36 C37 3.1(9) .
B3 N5 C36 C37 -175.4(8) .
C39 N5 C36 C33 -174.3(8) .
B3 N5 C36 C33 7.3(14) .
C34 C33 C36 N5 -62.5(12) .
C30 C33 C36 N5 131.9(9) .
C34 C33 C36 C37 120.8(10) .
C30 C33 C36 C37 -44.9(13) .
N5 C36 C37 C38 -2.4(10) .
C33 C36 C37 C38 174.7(9) .
C36 C37 C38 C39 0.7(10) .
C37 C38 C39 C40 -173.2(9) .
C37 C38 C39 N5 1.2(10) .
C36 N5 C39 C38 -2.7(9) .
B3 N5 C39 C38 175.9(7) .
C36 N5 C39 C40 172.6(7) .
B3 N5 C39 C40 -8.8(11) .
C38 C39 C40 C41 175.8(9) .
N5 C39 C40 C41 1.8(12) .
C38 C39 C40 C65 -1.7(14) .
N5 C39 C40 C65 -175.7(7) .
C44 N6 C41 C42 -2.9(9) .
B3 N6 C41 C42 178.4(8) .
C44 N6 C41 C40 175.1(8) .
B3 N6 C41 C40 -3.6(12) .
C39 C40 C41 C42 -178.2(9) .
C65 C40 C41 C42 -0.8(14) .
C39 C40 C41 N6 4.4(12) .
C65 C40 C41 N6 -178.2(8) .
N6 C41 C42 C43 1.7(11) .
C40 C41 C42 C43 -175.9(9) .
C41 C42 C43 C44 0.1(11) .
C41 N6 C44 C43 3.0(10) .
B3 N6 C44 C43 -178.4(9) .
C41 N6 C44 C45 -176.0(8) .
B3 N6 C44 C45 2.6(15) .
C42 C43 C44 N6 -2.1(11) .
C42 C43 C44 C45 177.0(9) .
N6 C44 C45 C52 -67.0(13) .
C43 C44 C45 C52 114.1(11) .
N6 C44 C45 C46 122.8(9) .
C43 C44 C45 C46 -56.1(13) .
C52 C45 C46 O5 179.4(7) .
C44 C45 C46 O5 -9.1(12) .
C52 C45 C46 C48 -5.4(12) .
C44 C45 C46 C48 166.1(8) .
C48 C46 O5 C47 119.5(9) .
C45 C46 O5 C47 -65.2(11) .
O5 C46 C48 O6 -2.1(13) .
C45 C46 C48 O6 -177.4(8) .
O5 C46 C48 C50 176.2(8) .
C45 C46 C48 C50 0.9(13) .
C50 C48 O6 C49 93.9(11) .
C46 C48 O6 C49 -87.7(11) .
O6 C48 C50 C51 -177.8(8) .
C46 C48 C50 C51 3.9(12) .
O6 C48 C50 C1 6.5(13) .
C46 C48 C50 C1 -171.8(8) .
N1 C1 C50 C48 -146.0(9) .
C2 C1 C50 C48 32.7(12) .
N1 C1 C50 C51 38.4(12) .
C2 C1 C50 C51 -142.9(8) .
C48 C50 C51 C52 -4.0(11) .
C1 C50 C51 C52 171.7(7) .
C46 C45 C52 C51 5.4(12) .
C44 C45 C52 C51 -165.0(8) .
C50 C51 C52 C45 -0.8(11) .
C6 C5 C53 C58 -130.7(10) .
C4 C5 C53 C58 49.9(12) .
C6 C5 C53 C54 47.2(12) .
C4 C5 C53 C54 -132.1(9) .
C58 C53 C54 C55 -3.3(13) .
C5 C53 C54 C55 178.6(8) .
C53 C54 C55 C56 3.6(13) .
C54 C55 C56 C57 -2.6(14) .
C55 C56 C57 C58 1.3(15) .
C54 C53 C58 C57 2.1(14) .
C5 C53 C58 C57 180.0(8) .
C56 C57 C58 C53 -1.1(14) .
C21 C22 C59 C60 121.2(9) .
C23 C22 C59 C60 -53.7(12) .
C21 C22 C59 C64 -61.9(11) .
C23 C22 C59 C64 123.2(10) .
C64 C59 C60 C61 3.2(14) .
C22 C59 C60 C61 -179.9(9) .
C59 C60 C61 C62 -3.2(15) .
C60 C61 C62 C63 1.9(15) .
C61 C62 C63 C64 -0.7(15) .
C60 C59 C64 C63 -1.7(13) .
C22 C59 C64 C63 -178.7(8) .
C62 C63 C64 C59 0.5(14) .
C39 C40 C65 C66 57.4(12) .
C41 C40 C65 C66 -120.2(10) .
C39 C40 C65 C70 -125.5(9) .
C41 C40 C65 C70 56.9(11) .
C70 C65 C66 C67 1.4(15) .
C40 C65 C66 C67 178.7(10) .
C65 C66 C67 C68 -2.1(19) .
C66 C67 C68 C69 3(2) .
C67 C68 C69 C70 -4.0(18) .
C68 C69 C70 C65 3.3(14) .
C66 C65 C70 C69 -2.2(13) .
C40 C65 C70 C69 -179.5(8) .
Cl18 C76 Cl16 Cl17 -145.6(12) 3_565
Cl17 C76 Cl16 Cl17 -45.5(12) 3_565
Cl18 C76 Cl17 Cl16 -175.1(14) 3_565
Cl16 C76 Cl17 Cl16 83.6(17) 3_565
Cl17 C76 Cl18 C77 93(2) .
Cl16 C76 Cl18 C77 -166.2(17) .
C76 Cl18 C77 Cl19 49(3) .
C76 Cl18 C77 Cl20 179.4(12) .
